data_2000472
loop_
_publ_author_name
'Bryant, Jnr, G. L.'
'King, Jnr, J. A.'

_publ_section_title
;
 Structures of two acylpyridinium salts and one simple pyridinium salt
;
_journal_issue 11
_journal_name_full 'Acta Crystallographica Section C'
_journal_page_first 2036
_journal_page_last 2039
_journal_paper_doi 10.1107/S0108270192002403
_journal_volume 48
_journal_year 1992
_chemical_formula_moiety 'C14 H15 N2 O1,C24 H20 B1'
_chemical_formula_sum 'C38 H35 B N2 O'
_chemical_formula_weight 546.5
_space_group_crystal_system triclinic
_space_group_IT_number 2
_space_group_name_Hall '-P 1'
_space_group_name_H-M_alt 'P -1'
_cell_angle_alpha 79.03(2)
_cell_angle_beta 78.83(2)
_cell_angle_gamma 64.53(2)
_cell_formula_units_Z 2
_cell_length_a 9.086(2)
_cell_length_b 9.328(2)
_cell_length_c 19.494(5)
_cell_volume 1452.7(6)
_diffrn_radiation_type Mo
_diffrn_radiation_wavelength 0.71069
_exptl_absorpt_coefficient_mu 0.069
_exptl_crystal_density_diffrn 1.249
_exptl_crystal_F_000 580
_cod_data_source_file cr0409.cif
_cod_data_source_block cr0409b
_cod_depositor_comments
;
 Updating space group information and adding the symmetry operation list.

 Antanas Vaitkus,
 2018-06-14
;
_cod_original_cell_volume 1452.6
_cod_original_formula_sum 'C38 H35 B1 N2 O1'
_cod_database_code 2000472

loop_
_space_group_symop_id
_space_group_symop_operation_xyz
1 x,y,z
2 -x,-y,-z

loop_
_atom_site_label
_atom_site_fract_x
_atom_site_fract_y
_atom_site_fract_z
_atom_site_U_iso_or_equiv
N(1) .0858(2) .0993(2) .31970(10) .0240(10)
C(1) .1701(2) .1803(2) .27570(10) .0250(10)
C(2) .2051(2) .1684(2) .20580(10) .0250(10)
C(3) .1505(2) .0758(2) .17520(10) .0220(10)
C(4) .0625(2) -.0056(2) .22210(10) .0260(10)
C(5) .0331(2) .0082(2) .29160(10) .0270(10)
N(2) .1777(2) .0673(2) .10630(10) .0260(10)
C(6) .2725(3) .1468(3) .05810(10) .0360(10)
C(7) .1088(2) -.0174(3) .07530(10) .0310(10)
C(8) .0365(2) .1179(2) .39420(10) .0280(10)
O(1) -.0795(2) .0895(2) .42290(10) .0380(10)
C(9) .1329(3) .1680(2) .42970(10) .0300(10)
C(10) .3025(3) .1196(2) .41420(10) .0330(10)
C(11) .3849(3) .1633(3) .45380(10) .0410(10)
C(12) .2984(4) .2551(3) .50820(10) .0510(10)
C(13) .1308(4) .3033(3) .52260(10) .0600(10)
C(14) .0474(3) .2599(3) .48440(10) .0470(10)
B(1) -.2553(2) .6967(2) .21580(10) .0190(10)
C(15) -.2782(2) .6314(2) .14770(10) .0200(10)
C(16) -.4279(2) .7051(2) .11930(10) .0230(10)
C(17) -.4535(2) .6552(2) .06140(10) .0260(10)
C(18) -.3310(2) .5282(2) .02970(10) .0260(10)
C(19) -.1837(2) .4494(2) .05730(10) .0270(10)
C(20) -.1594(2) .5004(2) .11530(10) .0240(10)
C(21) -.3661(2) .6449(2) .28470(10) .0190(10)
C(22) -.5196(2) .7497(2) .31390(10) .0230(10)
C(23) -.6081(2) .7046(2) .37410(10) .0260(10)
C(24) -.5468(2) .5502(2) .40720(10) .0280(10)
C(25) -.3986(2) .4400(2) .37840(10) .0290(10)
C(26) -.3120(2) .4873(2) .31830(10) .0260(10)
C(27) -.0624(2) .6270(2) .22960(10) .0200(10)
C(28) -.0164(2) .5933(2) .29730(10) .0260(10)
C(29) .1430(2) .5525(2) .30990(10) .0290(10)
C(30) .2663(2) .5401(2) .25420(10) .0270(10)
C(31) .2264(2) .5710(2) .18620(10) .0260(10)
C(32) .0657(2) .6154(2) .17460(10) .0230(10)
C(33) -.3104(2) .8912(2) .20350(10) .0200(10)
C(34) -.3356(2) .9771(2) .26000(10) .0230(10)
C(35) -.3688(2) 1.1389(2) .25100(10) .0270(10)
C(36) -.3755(2) 1.2235(2) .18410(10) .0270(10)
C(37) -.3501(2) 1.1430(2) .12700(10) .0280(10)
C(38) -.3193(2) .9812(2) .13700(10) .0240(10)
H(1A) .2024 .2473 .2956 .080
H(2A) .2696 .2203 .1759 .080
H(4A) .0284 -.0727 .2032 .080
H(5A) -.0283 -.0461 .3222 .080
H(6A) .2792 .1269 .0108 .080
H(6B) .3812 .1058 .0711 .080
H(6C) .2192 .2598 .0608 .080
H(7A) .1412 -.0114 .0253 .080
H(7B) -.0089 .0313 .0847 .080
H(7C) .1485 -.1274 .0955 .080
H(10A) .3642 .0518 .3781 .080
H(11A) .5021 .1278 .4444 .080
H(12A) .3548 .2890 .5342 .080
H(13A) .0691 .3675 .5600 .080
H(14A) -.0682 .2872 .4971 .080
H(16A) -.5135 .7922 .1421 .080
H(17A) -.5560 .7132 .0424 .080
H(18A) -.3497 .4882 -.0081 .080
H(19A) -.0967 .3638 .0342 .080
H(20A) -.0574 .4381 .1344 .080
H(22A) -.5679 .8569 .2909 .080
H(23A) -.7126 .7804 .3929 .080
H(24A) -.6014 .5176 .4505 .080
H(25A) -.3596 .3313 .4004 .080
H(26A) -.2095 .4075 .3002 .080
H(28A) -.1011 .5981 .3361 .080
H(29A) .1660 .5320 .3577 .080
H(30A) .3764 .5118 .2631 .080
H(31A) .3101 .5629 .1467 .080
H(32A) .0422 .6305 .1272 .080
H(34A) -.3353 .9235 .3072 .080
H(35A) -.3843 1.1946 .2903 .080
H(36A) -.3986 1.3355 .1764 .080
H(37A) -.3498 1.1960 .0797 .080
H(38A) -.3116 .9313 .0970 .080

loop_
_geom_angle_atom_site_label_1
_geom_angle_atom_site_label_2
_geom_angle_atom_site_label_3
_geom_angle
C(1) N(1) C(5) 1119.1(2)
C(5) N(1) C(8) 118.1(2)
C(1) C(2) C(3) 120.8(2)
C(2) C(3) N(2) 122.0(2)
C(3) C(4) C(5) 120.2(2)
C(3) N(2) C(6) 121.6(2)
C(6) N(2) C(7) 117.3(2)
N(1) C(8) C(9) 118.0(2)
C(8) C(9) C(10) 123.6(2)
C(10) C(9) C(14) 119.9(3)
C(10) C(11) C(12) 120.0(3)
C(12) C(13) C(14) 121.0(2)
C(15) B(1) C(21) 107.2(2)
C(21) B(1) C(27) 110.80(10)
C(21) B(1) C(33) 111.20(10)
B(1) C(15) C(16) 120.10(10)
C(16) C(15) C(20) 115.0(2)
C(16) C(17) C(18) 120.7(2)
C(18) C(19) C(20) 120.1(2)
B(1) C(21) C(22) 124.10(10)
C(22) C(21) C(26) 114.7(2)
C(22) C(23) C(24) 120.2(2)
C(24) C(25) C(26) 119.9(2)
B(1) C(27) C(28) 122.20(10)
C(28) C(27) C(32) 114.8(2)
C(28) C(29) C(30) 120.3(2)
C(30) C(31) C(32) 120.5(2)
B(1) C(33) C(34) 121.20(10)
C(34) C(33) C(38) 114.7(2)
C(34) C(35) C(36) 120.3(2)
C(36) C(37) C(38) 120.5(2)
C(1) N(1) C(8) 122.6(2)
N(1) C(1) C(2) 121.2(2)
C(2) C(3) C(4) 116.5(2)
C(4) C(3) N(2) 121.4(2)
N(1) C(5) C(4) 122.0(2)
C(3) N(2) C(7) 121.1(2)
N(1) C(8) O(1) 117.5(2)
O(1) C(8) C(9) 124.5(2)
C(8) C(9) C(14) 116.4(2)
C(9) C(10) C(11) 119.7(2)
C(11) C(12) C(13) 119.8(3)
C(9) C(14) C(13) 119.7(2)
C(15) B(1) C(27) 113.00(10)
C(15) B(1) C(33) 111.90(10)
C(27) B(1) C(33) 102.8(2)
B(1) C(15) C(20) 124.9(2)
C(15) C(16) C(17) 122.4(2)
C(17) C(18) C(19) 118.8(2)
C(15) C(20) C(19) 123.0(2)
B(1) C(21) C(26) 121.20(10)
C(21) C(22) C(23) 123.0(2)
C(23) C(24) C(25) 119.0(2)
C(21) C(26) C(25) 123.00(10)
B(1) C(27) C(32) 122.5(2)
C(27) C(28) C(29) 123.1(2)
C(29) C(30) C(31) 118.5(2)
C(27) C(32) C(31) 122.8(2)
B(1) C(33) C(38) 123.7(2)
C(33) C(34) C(35) 123.0(2)
C(35) C(36) C(37) 118.4(2)
C(33) C(38) C(37) 123.0(2)

loop_
_geom_bond_atom_site_label_1
_geom_bond_atom_site_label_2
_geom_bond_distance
N(1) C(1) 1.374(3)
N(1) C(8) 1.456(2)
C(2) C(3) 1.424(3)
C(3) N(2) 1.329(2)
N(2) C(6) 1.465(3)
C(8) O(1) 1.204(3)
C(9) C(10) 1.394(3)
C(10) C(11) 1.389(4)
C(12) C(13) 1.377(5)
B(1) C(15) 1.644(3)
B(1) C(27) 1.644(3)
C(15) C(16) 1.405(3)
C(16) C(17) 1.393(3)
C(18) C(19) 1.380(3)
C(21) C(22) 1.399(2)
C(22) C(23) 1.392(3)
C(24) C(25) 1.386(2)
C(27) C(28) 1.400(3)
C(28) C(29) 1.390(3)
C(30) C(31) 1.388(3)
C(33) C(34) 1.409(3)
C(34) C(35) 1.388(3)
C(36) C(37) 1.388(3)
N(1) C(5) 1.371(3)
C(1) C(2) 1.352(3)
C(3) C(4) 1.424(3)
C(4) C(5) 1.349(3)
N(2) C(7) 1.461(4)
C(8) C(9) 1.473(4)
C(9) C(14) 1.389(3)
C(11) C(12) 1.386(3)
C(13) C(14) 1.375(5)
B(1) C(21) 1.642(3)
B(1) C(33) 1.643(3)
C(15) C(20) 1.397(2)
C(17) C(18) 1.378(2)
C(19) C(20) 1.395(3)
C(21) C(26) 1.403(2)
C(23) C(24) 1.377(3)
C(25) C(26) 1.391(3)
C(27) C(32) 1.403(2)
C(29) C(30) 1.382(3)
C(31) C(32) 1.388(3)
C(33) C(38) 1.400(2)
C(35) C(36) 1.388(3)
C(37) C(38) 1.392(3)
